data_7128527
loop_
_publ_author_name
'Wong, Anthony'
'Chakraborty, Arunavo'
'Bawari, Deependra'
'Wu, Guang'
'Dobrovetsky, Roman'
'M\'enard, Gabriel'

_publ_section_title
;
 Facile proton-coupled electron transfer enabled by coordination-induced
 E-H bond weakening to boron.
;
_journal_issue 56
_journal_name_full 'Chemical communications (Cambridge, England)'
_journal_page_first 6903
_journal_page_last 6906
_journal_paper_doi 10.1039/d1cc02832d
_journal_volume 57
_journal_year 2021
_chemical_formula_sum 'C24 H13 F15 N5 V'
_chemical_formula_weight 707.33
_space_group_crystal_system trigonal
_space_group_IT_number 148
_space_group_name_Hall '-R 3'
_space_group_name_H-M_alt 'R -3 :H'
_atom_sites_solution_hydrogens geom
_audit_creation_method SHELXL-2014/7
_audit_update_record
;
2021-05-28 deposited with the CCDC.	2021-06-15 downloaded from the CCDC.
;
_cell_angle_alpha 90
_cell_angle_beta 90
_cell_angle_gamma 120
_cell_formula_units_Z 6
_cell_length_a 13.184(4)
_cell_length_b 13.184(4)
_cell_length_c 25.133(10)
_cell_measurement_reflns_used 141
_cell_measurement_temperature 120(2)
_cell_measurement_theta_max 14.18
_cell_measurement_theta_min 2.41
_cell_volume 3783(2)
_computing_structure_refinement 'SHELXL-2014/7 (Sheldrick, 2014)'
_diffrn_ambient_temperature 120(2)
_diffrn_measured_fraction_theta_full 0.991
_diffrn_measured_fraction_theta_max 0.988
_diffrn_measurement_device_type 'Bruker Apex II'
_diffrn_radiation_type MoK\a
_diffrn_radiation_wavelength 0.71073
_diffrn_reflns_av_R_equivalents 0.0950
_diffrn_reflns_av_unetI/netI 0.2479
_diffrn_reflns_Laue_measured_fraction_full 0.991
_diffrn_reflns_Laue_measured_fraction_max 0.988
_diffrn_reflns_limit_h_max 7
_diffrn_reflns_limit_h_min -15
_diffrn_reflns_limit_k_max 15
_diffrn_reflns_limit_k_min -6
_diffrn_reflns_limit_l_max 20
_diffrn_reflns_limit_l_min -29
_diffrn_reflns_number 2562
_diffrn_reflns_point_group_measured_fraction_full 0.991
_diffrn_reflns_point_group_measured_fraction_max 0.988
_diffrn_reflns_theta_full 25.242
_diffrn_reflns_theta_max 25.380
_diffrn_reflns_theta_min 1.959
_exptl_absorpt_coefficient_mu 0.532
_exptl_absorpt_correction_T_max 0.7452
_exptl_absorpt_correction_T_min 0.5644
_exptl_absorpt_correction_type multi-scan
_exptl_absorpt_process_details sadabs
_exptl_crystal_colour orange
_exptl_crystal_density_diffrn 1.863
_exptl_crystal_description block
_exptl_crystal_F_000 2100
_exptl_crystal_size_max 0.2
_exptl_crystal_size_mid 0.1
_exptl_crystal_size_min 0.1
_refine_diff_density_max 0.465
_refine_diff_density_min -0.398
_refine_diff_density_rms 0.109
_refine_ls_extinction_method none
_refine_ls_goodness_of_fit_ref 1.093
_refine_ls_hydrogen_treatment constr
_refine_ls_matrix_type full
_refine_ls_number_parameters 136
_refine_ls_number_reflns 1533
_refine_ls_number_restraints 0
_refine_ls_restrained_S_all 1.093
_refine_ls_R_factor_all 0.2272
_refine_ls_R_factor_gt 0.0836
_refine_ls_shift/su_max 0.000
_refine_ls_shift/su_mean 0.000
_refine_ls_structure_factor_coef Fsqd
_refine_ls_weighting_details 'w=1/[\s^2^(Fo^2^)+0.6667P] where P=(Fo^2^+2Fc^2^)/3'
_refine_ls_weighting_scheme calc
_refine_ls_wR_factor_gt 0.0632
_refine_ls_wR_factor_ref 0.0814
_reflns_Friedel_coverage 0.000
_reflns_number_gt 619
_reflns_number_total 1533
_reflns_threshold_expression 'I > 2\s(I)'
_cod_data_source_file d1cc02832d2.cif
_cod_data_source_block R-3-final_a
_cod_depositor_comments 'Adding full bibliography for 7128526--7128532.cif.'
_cod_original_cell_volume 3783(3)
_cod_database_code 7128527
_shelx_shelxl_version_number 2014/7
_shelx_space_group_comment
;
The symmetry employed for this shelxl refinement is uniquely defined
by the following loop, which should always be used as a source of
symmetry information in preference to the above space-group names.
They are only intended as comments.
;

loop_
_space_group_symop_operation_xyz
'x, y, z'
'-y, x-y, z'
'-x+y, -x, z'
'x+2/3, y+1/3, z+1/3'
'-y+2/3, x-y+1/3, z+1/3'
'-x+y+2/3, -x+1/3, z+1/3'
'x+1/3, y+2/3, z+2/3'
'-y+1/3, x-y+2/3, z+2/3'
'-x+y+1/3, -x+2/3, z+2/3'
'-x, -y, -z'
'y, -x+y, -z'
'x-y, x, -z'
'-x+2/3, -y+1/3, -z+1/3'
'y+2/3, -x+y+1/3, -z+1/3'
'x-y+2/3, x+1/3, -z+1/3'
'-x+1/3, -y+2/3, -z+2/3'
'y+1/3, -x+y+2/3, -z+2/3'
'x-y+1/3, x+2/3, -z+2/3'

loop_
_atom_site_label
_atom_site_type_symbol
_atom_site_fract_x
_atom_site_fract_y
_atom_site_fract_z
_atom_site_U_iso_or_equiv
_atom_site_adp_type
_atom_site_occupancy
_atom_site_site_symmetry_order
_atom_site_calc_flag
_atom_site_refinement_flags_posn
_atom_site_refinement_flags_adp
_atom_site_refinement_flags_occupancy
_atom_site_disorder_assembly
_atom_site_disorder_group
V1 V 0.6667 0.3333 0.52040(10) 0.0238(7) Uani 1 3 d S T P . .
F1 F 0.5174(3) 0.4490(3) 0.57353(17) 0.0326(12) Uani 1 1 d . . . . .
F5 F 0.3099(4) 0.0519(3) 0.52299(18) 0.0443(14) Uani 1 1 d . . . . .
F2 F 0.3672(4) 0.4033(4) 0.65316(17) 0.0485(14) Uani 1 1 d . . . . .
F4 F 0.1539(3) 0.0101(4) 0.6003(2) 0.0566(15) Uani 1 1 d . . . . .
F3 F 0.1815(4) 0.1836(4) 0.66758(18) 0.0530(15) Uani 1 1 d . . . . .
N2 N 0.6667 0.3333 0.4318(4) 0.018(3) Uani 1 3 d S T P . .
N3 N 0.5044(4) 0.2775(4) 0.5065(2) 0.0162(15) Uani 1 1 d . . . . .
N1 N 0.6667 0.3333 0.5860(4) 0.024(3) Uani 1 3 d S T P . .
H1 H 0.6667 0.3333 0.6238 0.029 Uiso 1 3 calc R U P . .
C8 C 0.4221(6) 0.2535(6) 0.5458(3) 0.020(2) Uani 1 1 d . . . . .
C1 C 0.5500(5) 0.3116(6) 0.4145(3) 0.024(2) Uani 1 1 d . . . . .
H1A H 0.5315 0.2759 0.3786 0.029 Uiso 1 1 calc R U . . .
H1B H 0.5494 0.3863 0.4130 0.029 Uiso 1 1 calc R U . . .
C3 C 0.4305(6) 0.3384(6) 0.5804(3) 0.020(2) Uani 1 1 d . . . . .
C4 C 0.3538(7) 0.3157(7) 0.6213(3) 0.029(2) Uani 1 1 d . . . . .
C2 C 0.4616(6) 0.2310(6) 0.4536(3) 0.023(2) Uani 1 1 d . . . . .
H2A H 0.3852 0.2262 0.4471 0.028 Uiso 1 1 calc R U . . .
H2B H 0.4509 0.1514 0.4502 0.028 Uiso 1 1 calc R U . . .
C7 C 0.3237(6) 0.1423(7) 0.5538(3) 0.030(2) Uani 1 1 d . . . . .
C6 C 0.2427(6) 0.1205(7) 0.5936(3) 0.032(2) Uani 1 1 d . . . . .
C5 C 0.2589(7) 0.2079(7) 0.6281(3) 0.031(2) Uani 1 1 d . . . . .

loop_
_atom_site_aniso_label
_atom_site_aniso_U_11
_atom_site_aniso_U_22
_atom_site_aniso_U_33
_atom_site_aniso_U_23
_atom_site_aniso_U_13
_atom_site_aniso_U_12
V1 0.0225(9) 0.0225(9) 0.0265(19) 0.000 0.000 0.0113(4)
F1 0.043(3) 0.027(3) 0.028(3) 0.000(2) 0.001(3) 0.018(2)
F5 0.046(3) 0.027(3) 0.046(4) -0.006(3) 0.008(3) 0.008(2)
F2 0.075(4) 0.064(3) 0.033(4) -0.011(3) 0.001(3) 0.055(3)
F4 0.037(3) 0.042(3) 0.063(4) 0.017(3) 0.017(3) -0.001(3)
F3 0.049(3) 0.096(4) 0.034(3) 0.018(3) 0.017(3) 0.050(3)
N2 0.020(4) 0.020(4) 0.014(7) 0.000 0.000 0.0101(18)
N3 0.020(4) 0.020(3) 0.010(4) -0.001(3) -0.005(3) 0.010(3)
N1 0.027(4) 0.027(4) 0.018(8) 0.000 0.000 0.014(2)
C8 0.020(5) 0.029(5) 0.013(5) 0.003(4) 0.000(4) 0.014(4)
C1 0.030(5) 0.031(5) 0.014(5) -0.007(4) -0.011(4) 0.018(4)
C3 0.016(5) 0.019(5) 0.025(6) 0.008(4) 0.001(4) 0.009(4)
C4 0.038(6) 0.040(6) 0.027(6) -0.002(5) -0.003(5) 0.034(5)
C2 0.016(4) 0.028(5) 0.031(6) -0.001(4) 0.003(4) 0.015(4)
C7 0.025(5) 0.039(6) 0.036(7) 0.005(5) 0.005(5) 0.024(5)
C6 0.025(5) 0.031(5) 0.036(7) 0.014(5) 0.008(5) 0.011(5)
C5 0.040(6) 0.057(7) 0.013(6) 0.011(5) 0.007(5) 0.036(6)

loop_
_atom_type_symbol
_atom_type_description
_atom_type_scat_dispersion_real
_atom_type_scat_dispersion_imag
_atom_type_scat_source
C C 0.0033 0.0016 'International Tables Vol C Tables 4.2.6.8 and 6.1.1.4'
N N 0.0061 0.0033 'International Tables Vol C Tables 4.2.6.8 and 6.1.1.4'
F F 0.0171 0.0103 'International Tables Vol C Tables 4.2.6.8 and 6.1.1.4'
V V 0.3005 0.5294 'International Tables Vol C Tables 4.2.6.8 and 6.1.1.4'
H H 0.0000 0.0000 'International Tables Vol C Tables 4.2.6.8 and 6.1.1.4'

loop_
_geom_angle_atom_site_label_1
_geom_angle_atom_site_label_2
_geom_angle_atom_site_label_3
_geom_angle
_geom_angle_site_symmetry_1
_geom_angle_site_symmetry_3
_geom_angle_publ_flag
N1 V1 N3 100.5(2) . . ?
N1 V1 N3 100.5(2) . 2_655 ?
N3 V1 N3 116.73(12) . 2_655 ?
N1 V1 N3 100.5(2) . 3_665 ?
N3 V1 N3 116.73(12) . 3_665 ?
N3 V1 N3 116.73(12) 2_655 3_665 ?
N1 V1 N2 180.0 . . ?
N3 V1 N2 79.5(2) . . ?
N3 V1 N2 79.5(2) 2_655 . ?
N3 V1 N2 79.5(2) 3_665 . ?
C1 N2 C1 111.8(5) 2_655 3_665 ?
C1 N2 C1 111.8(5) 2_655 . ?
C1 N2 C1 111.8(5) 3_665 . ?
C1 N2 V1 107.0(5) 2_655 . ?
C1 N2 V1 107.0(5) 3_665 . ?
C1 N2 V1 107.0(5) . . ?
C8 N3 C2 117.5(5) . . ?
C8 N3 V1 123.8(5) . . ?
C2 N3 V1 116.9(4) . . ?
V1 N1 H1 180.0 . . ?
C3 C8 N3 122.0(7) . . ?
C3 C8 C7 114.5(7) . . ?
N3 C8 C7 123.4(7) . . ?
N2 C1 C2 108.1(6) . . ?
N2 C1 H1A 110.1 . . ?
C2 C1 H1A 110.1 . . ?
N2 C1 H1B 110.1 . . ?
C2 C1 H1B 110.1 . . ?
H1A C1 H1B 108.4 . . ?
F1 C3 C4 118.1(7) . . ?
F1 C3 C8 118.7(7) . . ?
C4 C3 C8 123.2(7) . . ?
F2 C4 C5 118.9(8) . . ?
F2 C4 C3 119.7(7) . . ?
C5 C4 C3 121.2(8) . . ?
N3 C2 C1 107.6(5) . . ?
N3 C2 H2A 110.2 . . ?
C1 C2 H2A 110.2 . . ?
N3 C2 H2B 110.2 . . ?
C1 C2 H2B 110.2 . . ?
H2A C2 H2B 108.5 . . ?
F5 C7 C6 118.7(7) . . ?
F5 C7 C8 119.0(7) . . ?
C6 C7 C8 122.3(8) . . ?
F4 C6 C5 121.0(8) . . ?
F4 C6 C7 118.6(8) . . ?
C5 C6 C7 120.2(8) . . ?
F3 C5 C4 122.4(8) . . ?
F3 C5 C6 119.1(8) . . ?
C4 C5 C6 118.5(8) . . ?

loop_
_geom_bond_atom_site_label_1
_geom_bond_atom_site_label_2
_geom_bond_distance
_geom_bond_site_symmetry_2
_geom_bond_publ_flag
V1 N1 1.648(10) . ?
V1 N3 1.915(5) . ?
V1 N3 1.915(5) 2_655 ?
V1 N3 1.915(5) 3_665 ?
V1 N2 2.228(10) . ?
F1 C3 1.342(7) . ?
F5 C7 1.354(8) . ?
F2 C4 1.342(7) . ?
F4 C6 1.346(7) . ?
F3 C5 1.343(8) . ?
N2 C1 1.482(6) 2_655 ?
N2 C1 1.482(6) 3_665 ?
N2 C1 1.482(6) . ?
N3 C8 1.382(8) . ?
N3 C2 1.454(8) . ?
N1 H1 0.9500 . ?
C8 C3 1.378(9) . ?
C8 C7 1.404(9) . ?
C1 C2 1.489(8) . ?
C1 H1A 0.9900 . ?
C1 H1B 0.9900 . ?
C3 C4 1.367(9) . ?
C4 C5 1.355(9) . ?
C2 H2A 0.9900 . ?
C2 H2B 0.9900 . ?
C7 C6 1.385(9) . ?
C6 C5 1.370(10) . ?
